data_2001691
loop_
_publ_author_name
'Spirlet, M. R.'
'Rebizant, J.'
'Apostolidis, C.'
'Kanellakopulos, B.'

_publ_section_title
;
 Structure of tris(\h^5^-cyclopentadienyl)uranium thiocyanate
;
_journal_issue 5
_journal_name_full 'Acta Crystallographica Section C'
_journal_page_first 929
_journal_page_last 931
_journal_paper_doi 10.1107/S0108270192011211
_journal_volume 49
_journal_year 1993
_chemical_formula_sum 'C16 H15 N S U'
_chemical_formula_weight 491.40
_symmetry_cell_setting orthorhombic
_symmetry_space_group_name_Hall 'P 2c -2ac'
_symmetry_space_group_name_H-M 'P c a 21'
_cell_angle_alpha 90
_cell_angle_beta 90
_cell_angle_gamma 90
_cell_formula_units_Z 4
_cell_length_a 15.427(2)
_cell_length_b 8.323(3)
_cell_length_c 11.772(5)
_cell_volume 1511.5(9)
_diffrn_radiation_type Mo
_diffrn_radiation_wavelength 0.71073
_exptl_absorpt_coefficient_mu 10.3025
_exptl_crystal_density_diffrn 2.159
_exptl_crystal_F_000 904
_cod_data_source_file mu1000.cif
_cod_data_source_block mu1000_structure_1_of_1
_cod_original_cell_volume 1511.0(10)
_cod_original_formula_sum 'C16 H15 N1 S1 U1'
_cod_database_code 2001691

loop_
_atom_site_label
_atom_site_fract_x
_atom_site_fract_y
_atom_site_fract_z
U .09239(4) -.23850(7) .125
N .1600(10) -.424(2) .246(2)
C(16) .1970(10) -.532(2) .280(2)
S .2498(5) -.6818(8) .3311(7)
C(1) .240(2) -.052(3) .105(3)
C(2) .267(2) -.196(3) .091(3)
C(3) .238(2) -.267(3) -.001(4)
C(4) .180(2) -.126(4) -.053(3)
C(5) .185(2) -.004(3) .024(3)
C(6) .092(2) -.033(3) .308(2)
C(7) .0560(10) .048(3) .224(3)
C(8) -.031(2) -.038(3) .220(3)
C(9) -.025(2) -.155(3) .286(3)
C(10) .043(2) -.164(3) .355(3)
C(11) .016(2) -.522(4) .079(2)
C(12) -.054(2) -.432(3) .109(4)
C(13) -.052(2) -.338(4) .011(3)
C(14) .015(2) -.373(4) -.056(3)
C(15) .059(2) -.490(4) -.011(3)
H(1) .255 .015 .167
H(2) .307 -.245 .142
H(3) .246 -.374 -.027
H(4) .151 -.126 -.124
H(5) .155 .095 .020
H(6) .148 -.005 .333
H(7) .075 .137 .180
H(8) -.080 -.011 .175
H(9) -.068 -.236 .288
H(10) .057 -.233 .417
H(11) .033 -.606 .128
H(12) -.092 -.430 .173
H(13) -.093 -.256 -.008
H(14) .030 -.325 -.127
H(15) .110 -.542 -.038

loop_
_geom_angle_atom_site_label_1
_geom_angle_atom_site_label_2
_geom_angle_atom_site_label_3
_geom_angle
C(2) C(1) C(5) 113(4)
C(1) C(2) C(3) 115(4)
C(2) C(3) C(4) 100(3)
C(3) C(4) C(5) 105(4)
C(1) C(5) C(4) 107(3)
C(7) C(6) C(10) 117(3)
C(6) C(7) C(8) 99(3)
C(7) C(8) C(9) 106(3)
C(8) C(9) C(10) 119(4)
C(6) C(10) C(9) 98(3)
C(12) C(11) C(15) 121(4)
C(11) C(12) C(13) 94(5)
C(12) C(13) C(14) 113(5)
C(13) C(14) C(15) 109(5)
C(11) C(15) C(14) 103(4)
U N C(16) 163.0(10)
N C(16) S 178(2)

loop_
_geom_bond_atom_site_label_1
_geom_bond_atom_site_label_2
_geom_bond_distance
U N 2.34(2)
U C(1) 2.77(8)
U C(2) 2.74(3)
U C(3) 2.70(4)
U C(4) 2.67(4)
U C(5) 2.69(3)
U C(6) 2.75(3)
U C(7) 2.72(3)
U C(8) 2.77(3)
U C(9) 2.71(3)
U C(10) 2.88(4)
U C(11) 2.69(3)
U C(12) 2.78(3)
U C(13) 2.74(4)
U C(14) 2.69(4)
U C(15) 2.69(3)
N C(16) 1.14(3)
C(16) S 1.61(3)
C(1) C(2) 1.28(4)
C(1) C(5) 1.33(5)
C(2) C(3) 1.32(5)
C(3) C(4) 1.59(5)
C(4) C(5) 1.37(5)
C(6) C(7) 1.31(4)
C(6) C(10) 1.44(4)
C(7) C(8) 1.52(3)
C(8) C(9) 1.26(4)
C(9) C(10) 1.32(4)
C(11) C(12) 1.36(4)
C(11) C(15) 1.28(4)
C(12) C(13) 1.39(7)
C(13) C(14) 1.34(5)
C(14) C(15) 1.30(5)
